data_4345415
loop_
_publ_author_name
'Thu\'ery, Pierre'
'Harrowfield, Jack'

_publ_section_title
;
 Coordination Polymers and Cage-Containing Frameworks in Uranyl Ion
 Complexes with rac- and (1R,2R)-trans-1,2-Cyclohexanedicarboxylates:
 Consequences of Chirality.
;
_journal_issue 3
_journal_name_full 'Inorganic chemistry'
_journal_page_first 1455
_journal_page_last 1469
_journal_paper_doi 10.1021/acs.inorgchem.6b02537
_journal_volume 56
_journal_year 2017
_chemical_absolute_configuration ad
_chemical_formula_sum 'C18 H18 N2 O6 U'
_chemical_formula_weight 596.37
_space_group_crystal_system trigonal
_space_group_IT_number 144
_space_group_name_Hall 'P 31'
_space_group_name_H-M_alt 'P 31'
_symmetry_space_group_name_Hall 'P 31'
_symmetry_space_group_name_H-M 'P 31'
_atom_sites_solution_hydrogens geom
_audit_creation_method SHELXL-2014
_cell_angle_alpha 90
_cell_angle_beta 90
_cell_angle_gamma 120
_cell_formula_units_Z 9
_cell_length_a 16.7704(7)
_cell_length_b 16.7704(7)
_cell_length_c 18.8976(6)
_cell_measurement_reflns_used 98400
_cell_measurement_temperature 150(2)
_cell_measurement_theta_max 25.68
_cell_measurement_theta_min 3.01
_cell_volume 4602.8(3)
_computing_cell_refinement 'HKL2000 (Otwinowski & Minor, 1997)'
_computing_data_collection 'COLLECT (Nonius, 1998)'
_computing_data_reduction 'HKL2000 (Otwinowski & Minor, 1997)'
_computing_molecular_graphics 'SHELXTL (Sheldrick, 2008)'
_computing_publication_material 'SHELXTL (Sheldrick, 2008); PLATON (Spek, 2003)'
_computing_structure_refinement 'SHELXL (Sheldrick, 2015)'
_computing_structure_solution 'SHELXT (Sheldrick, 2015)'
_diffrn_ambient_temperature 150(2)
_diffrn_measured_fraction_theta_full 0.998
_diffrn_measured_fraction_theta_max 0.998
_diffrn_measurement_device_type 'Nonius Kappa-CCD area-detector diffractometer'
_diffrn_measurement_method 'two \f and three \w scans with 2\% steps (313 frames)'
_diffrn_radiation_monochromator graphite
_diffrn_radiation_source 'fine-focus sealed tube'
_diffrn_radiation_type MoK\a
_diffrn_radiation_wavelength 0.71073
_diffrn_reflns_av_R_equivalents 0.0585
_diffrn_reflns_av_unetI/netI 0.0635
_diffrn_reflns_Laue_measured_fraction_full 0.998
_diffrn_reflns_Laue_measured_fraction_max 0.998
_diffrn_reflns_limit_h_max 20
_diffrn_reflns_limit_h_min -20
_diffrn_reflns_limit_k_max 20
_diffrn_reflns_limit_k_min -19
_diffrn_reflns_limit_l_max 23
_diffrn_reflns_limit_l_min -23
_diffrn_reflns_number 98400
_diffrn_reflns_point_group_measured_fraction_full 0.998
_diffrn_reflns_point_group_measured_fraction_max 0.998
_diffrn_reflns_theta_full 25.242
_diffrn_reflns_theta_max 25.677
_diffrn_reflns_theta_min 3.005
_diffrn_standards_decay_% 0
_diffrn_standards_interval_time 0
_diffrn_standards_number 0
_exptl_absorpt_coefficient_mu 7.968
_exptl_absorpt_correction_T_max 0.488
_exptl_absorpt_correction_T_min 0.329
_exptl_absorpt_correction_type multi-scan
_exptl_absorpt_process_details 'SCALEPACK (Otwinowski & Minor, 1997)'
_exptl_crystal_colour 'translucent light yellow'
_exptl_crystal_density_diffrn 1.936
_exptl_crystal_description irregular
_exptl_crystal_F_000 2520
_exptl_crystal_size_max 0.14
_exptl_crystal_size_mid 0.11
_exptl_crystal_size_min 0.09
_refine_diff_density_max 1.385
_refine_diff_density_min -1.690
_refine_diff_density_rms 0.169
_refine_ls_abs_structure_details
;
 Flack x determined using 4479 quotients [(I+)-(I-)]/[(I+)+(I-)]
 (Parsons, Flack and Wagner, Acta Cryst. B69 (2013) 249-259).
;
_refine_ls_abs_structure_Flack -0.021(5)
_refine_ls_extinction_method none
_refine_ls_goodness_of_fit_ref 1.021
_refine_ls_hydrogen_treatment constr
_refine_ls_matrix_type full
_refine_ls_number_parameters 731
_refine_ls_number_reflns 11632
_refine_ls_number_restraints 31
_refine_ls_restrained_S_all 1.023
_refine_ls_R_factor_all 0.0474
_refine_ls_R_factor_gt 0.0357
_refine_ls_shift/su_max 0.001
_refine_ls_shift/su_mean 0.000
_refine_ls_structure_factor_coef Fsqd
_refine_ls_weighting_details 'w=1/[\s^2^(Fo^2^)+(0.0225P)^2^+5.2022P] where P=(Fo^2^+2Fc^2^)/3'
_refine_ls_weighting_scheme calc
_refine_ls_wR_factor_gt 0.0659
_refine_ls_wR_factor_ref 0.0685
_reflns_Friedel_coverage 1.000
_reflns_Friedel_fraction_full 0.998
_reflns_Friedel_fraction_max 0.998
_reflns_number_gt 10221
_reflns_number_total 11632
_reflns_threshold_expression 'I > 2\s(I)'
_cod_data_source_file ic6b02537_si_002.cif
_cod_data_source_block 5
_cod_original_cell_volume 4602.8(4)
_cod_database_code 4345415
_shelx_space_group_comment
;
The symmetry employed for this shelxl refinement is uniquely defined
by the following loop, which should always be used as a source of
symmetry information in preference to the above space-group names.
They are only intended as comments.
;
_shelxl_version_number 2014-3

loop_
_space_group_symop_operation_xyz
'x, y, z'
'-y, x-y, z+1/3'
'-x+y, -x, z+2/3'

loop_
_atom_site_label
_atom_site_type_symbol
_atom_site_fract_x
_atom_site_fract_y
_atom_site_fract_z
_atom_site_U_iso_or_equiv
_atom_site_adp_type
_atom_site_occupancy
_atom_site_site_symmetry_order
_atom_site_calc_flag
_atom_site_refinement_flags_posn
_atom_site_refinement_flags_adp
U1 U 0.99749(5) 0.98351(4) 0.65523(2) 0.03163(16) Uani 1 1 d . .
U2 U 0.31274(4) 0.68325(4) 0.92092(4) 0.03503(15) Uani 1 1 d . .
U3 U 0.65185(5) 0.33571(4) 0.25237(3) 0.0393(2) Uani 1 1 d . .
O1 O 0.9281(8) 0.8989(8) 0.5950(5) 0.038(3) Uani 1 1 d . .
O2 O 1.0605(8) 1.0661(7) 0.7188(5) 0.038(3) Uani 1 1 d . .
O3 O 0.2377(8) 0.6956(8) 0.9800(6) 0.042(3) Uani 1 1 d . .
O4 O 0.3846(7) 0.6684(7) 0.8615(6) 0.038(3) Uani 1 1 d . .
O5 O 0.6543(8) 0.2594(8) 0.3126(7) 0.048(3) Uani 1 1 d . .
O6 O 0.6554(7) 0.4155(7) 0.1914(7) 0.045(3) Uani 1 1 d . .
O7 O 0.8916(8) 0.8839(7) 0.7478(6) 0.040(3) Uani 1 1 d . .
O8 O 0.8601(8) 0.9848(9) 0.6999(6) 0.051(3) Uani 1 1 d . .
O9 O 0.9026(8) 0.8684(8) 0.9307(6) 0.040(3) Uani 1 1 d . .
O10 O 0.8988(8) 0.9918(8) 0.9008(6) 0.043(3) Uani 1 1 d . .
O11 O 0.4078(9) 0.6635(8) 1.0117(6) 0.049(3) Uani 1 1 d . .
O12 O 0.2841(8) 0.5397(8) 0.9760(6) 0.044(3) Uani 1 1 d . .
O13 O 0.4547(7) 0.6346(8) 1.2051(6) 0.041(3) Uani 1 1 d . .
O14 O 0.3242(8) 0.5379(7) 1.1570(6) 0.042(3) Uani 1 1 d . .
O15 O 0.6825(8) 0.4501(8) 0.3447(6) 0.047(3) Uani 1 1 d . .
O16 O 0.8023(8) 0.4542(9) 0.2939(7) 0.054(3) Uani 1 1 d . .
O17 O 0.6654(8) 0.4490(8) 0.5289(7) 0.050(3) Uani 1 1 d . .
O18 O 0.7744(8) 0.4236(8) 0.4983(6) 0.046(3) Uani 1 1 d . .
N1 N 1.1136(9) 0.9443(9) 0.5906(7) 0.038(3) Uani 1 1 d . .
N2 N 1.0705(9) 0.9017(9) 0.7271(7) 0.035(3) Uani 1 1 d . .
N3 N 0.3855(10) 0.8387(9) 0.8513(8) 0.044(4) Uani 1 1 d . .
N4 N 0.4193(10) 0.8389(9) 0.9868(8) 0.050(4) Uani 1 1 d . .
N5 N 0.4930(8) 0.2445(10) 0.1870(8) 0.042(3) Uani 1 1 d . .
N6 N 0.4987(9) 0.2864(10) 0.3243(7) 0.042(3) Uani 1 1 d . .
C1 C 0.7638(11) 0.8954(12) 0.7959(8) 0.036(4) Uani 1 1 d . .
H1 H 0.7655 0.9529 0.8123 0.044 Uiso 1 1 calc R U
C2 C 0.7728(11) 0.8476(11) 0.8613(8) 0.038(4) Uani 1 1 d . .
H2 H 0.7686 0.7883 0.8468 0.046 Uiso 1 1 calc R U
C3 C 0.6955(12) 0.8273(16) 0.9151(10) 0.068(6) Uani 1 1 d . .
H3A H 0.7001 0.7929 0.9559 0.081 Uiso 1 1 calc R U
H3B H 0.7018 0.8858 0.9327 0.081 Uiso 1 1 calc R U
C4 C 0.6012(13) 0.7697(17) 0.8783(11) 0.080(8) Uani 1 1 d . .
H4A H 0.5930 0.7090 0.8649 0.096 Uiso 1 1 calc R U
H4B H 0.5515 0.7592 0.9118 0.096 Uiso 1 1 calc R U
C5 C 0.5938(14) 0.8178(18) 0.8127(12) 0.076(8) Uani 1 1 d . .
H5A H 0.5985 0.8770 0.8264 0.091 Uiso 1 1 calc R U
H5B H 0.5329 0.7791 0.7904 0.091 Uiso 1 1 calc R U
C6 C 0.6711(14) 0.8363(16) 0.7582(11) 0.060(6) Uani 1 1 d . .
H6A H 0.6653 0.7775 0.7421 0.072 Uiso 1 1 calc R U
H6B H 0.6664 0.8694 0.7164 0.072 Uiso 1 1 calc R U
C7 C 0.8438(11) 0.9242(11) 0.7443(8) 0.036(4) Uani 1 1 d . .
C8 C 0.8632(11) 0.9060(13) 0.9009(10) 0.044(4) Uani 1 1 d . .
C9 C 1.1253(12) 0.9584(12) 0.5207(9) 0.046(4) Uani 1 1 d . .
H9 H 1.1033 0.9947 0.4989 0.055 Uiso 1 1 calc R U
C10 C 1.1682(13) 0.9225(14) 0.4779(10) 0.060(5) Uani 1 1 d . .
H10 H 1.1755 0.9347 0.4286 0.072 Uiso 1 1 calc R U
C11 C 1.1993(14) 0.8698(16) 0.5089(10) 0.062(6) Uani 1 1 d . .
H11 H 1.2281 0.8440 0.4812 0.075 Uiso 1 1 calc R U
C12 C 1.1884(15) 0.8542(15) 0.5812(12) 0.071(7) Uani 1 1 d . .
H12 H 1.2106 0.8187 0.6041 0.085 Uiso 1 1 calc R U
C13 C 1.1442(12) 0.8919(13) 0.6195(9) 0.047(4) Uani 1 1 d . .
C14 C 1.1289(11) 0.8774(11) 0.6978(10) 0.042(4) Uani 1 1 d . .
C15 C 1.1750(15) 0.8443(14) 0.7405(10) 0.053(5) Uani 1 1 d . .
H15 H 1.2159 0.8272 0.7197 0.063 Uiso 1 1 calc R U
C16 C 1.1605(14) 0.8370(13) 0.8127(9) 0.046(5) Uani 1 1 d . U
H16 H 1.1902 0.8135 0.8419 0.056 Uiso 1 1 calc R U
C17 C 1.1025(14) 0.8640(14) 0.8419(10) 0.055(5) Uani 1 1 d . .
H17 H 1.0928 0.8616 0.8916 0.066 Uiso 1 1 calc R U
C18 C 1.0591(12) 0.8946(11) 0.7971(8) 0.040(4) Uani 1 1 d . .
H18 H 1.0181 0.9119 0.8173 0.048 Uiso 1 1 calc R U
C19 C 0.3996(13) 0.5188(13) 1.0343(9) 0.051(5) Uani 1 1 d . .
H19 H 0.3479 0.4569 1.0484 0.061 Uiso 1 1 calc R U
C20 C 0.4623(12) 0.5622(13) 1.0971(8) 0.045(4) Uani 1 1 d . .
H20 H 0.5138 0.6235 1.0817 0.053 Uiso 1 1 calc R U
C21 C 0.5048(16) 0.5054(16) 1.1241(9) 0.063(6) Uani 1 1 d . .
H21A H 0.4558 0.4447 1.1412 0.076 Uiso 1 1 calc R U
H21B H 0.5472 0.5378 1.1639 0.076 Uiso 1 1 calc R U
C22 C 0.5590(17) 0.4925(18) 1.0610(11) 0.074(7) Uani 1 1 d . U
H22A H 0.6118 0.5531 1.0476 0.089 Uiso 1 1 calc R U
H22B H 0.5836 0.4525 1.0765 0.089 Uiso 1 1 calc R U
C23 C 0.4966(18) 0.4492(18) 0.9965(12) 0.082(7) Uani 1 1 d . U
H23A H 0.5329 0.4449 0.9569 0.098 Uiso 1 1 calc R U
H23B H 0.4470 0.3861 1.0084 0.098 Uiso 1 1 calc R U
C24 C 0.4552(19) 0.5064(17) 0.9745(10) 0.083(8) Uani 1 1 d . .
H24A H 0.4142 0.4769 0.9334 0.099 Uiso 1 1 calc R U
H24B H 0.5050 0.5677 0.9593 0.099 Uiso 1 1 calc R U
C25 C 0.3606(14) 0.5751(13) 1.0068(9) 0.048(5) Uani 1 1 d . .
C26 C 0.4123(12) 0.5787(12) 1.1571(9) 0.044(4) Uani 1 1 d . .
C27 C 0.3834(12) 0.8350(12) 0.7791(9) 0.046(4) Uani 1 1 d . .
H27 H 0.3511 0.7764 0.7569 0.055 Uiso 1 1 calc R U
C28 C 0.4266(13) 0.9135(12) 0.7364(12) 0.059(5) Uani 1 1 d . .
H28 H 0.4245 0.9091 0.6862 0.071 Uiso 1 1 calc R U
C29 C 0.4722(15) 0.9973(14) 0.7700(12) 0.068(6) Uani 1 1 d . .
H29 H 0.5003 1.0521 0.7426 0.081 Uiso 1 1 calc R U
C30 C 0.4778(14) 1.0034(13) 0.8423(11) 0.059(6) Uani 1 1 d . .
H30 H 0.5096 1.0614 0.8654 0.071 Uiso 1 1 calc R U
C31 C 0.4352(12) 0.9217(11) 0.8806(10) 0.047(4) Uani 1 1 d . .
C32 C 0.4417(12) 0.9209(12) 0.9585(10) 0.053(5) Uani 1 1 d . .
C33 C 0.4710(14) 1.0007(14) 0.9974(10) 0.063(6) Uani 1 1 d . .
H33 H 0.4881 1.0574 0.9745 0.075 Uiso 1 1 calc R U
C34 C 0.4751(15) 0.9964(14) 1.0716(12) 0.066(6) Uani 1 1 d . .
H34 H 0.4912 1.0488 1.1003 0.079 Uiso 1 1 calc R U
C35 C 0.4547(15) 0.9132(14) 1.1009(11) 0.062(6) Uani 1 1 d . .
H35 H 0.4603 0.9085 1.1505 0.075 Uiso 1 1 calc R U
C36 C 0.4265(13) 0.8371(13) 1.0592(11) 0.061(6) Uani 1 1 d . .
H36 H 0.4112 0.7803 1.0813 0.073 Uiso 1 1 calc R U
C37 C 0.8342(12) 0.5585(10) 0.3910(9) 0.047(4) Uani 1 1 d . .
H37 H 0.8812 0.5421 0.4065 0.056 Uiso 1 1 calc R U
C38 C 0.7856(12) 0.5639(11) 0.4579(10) 0.048(4) Uani 1 1 d . .
H38 H 0.7380 0.5803 0.4442 0.057 Uiso 1 1 calc R U
C39 C 0.8583(16) 0.6411(13) 0.5070(12) 0.079(7) Uani 1 1 d . .
H39A H 0.8270 0.6468 0.5495 0.095 Uiso 1 1 calc R U
H39B H 0.9038 0.6238 0.5227 0.095 Uiso 1 1 calc R U
C40 C 0.907(2) 0.7323(18) 0.4695(14) 0.103(9) Uani 1 1 d . U
H40A H 0.9522 0.7801 0.5018 0.123 Uiso 1 1 calc R U
H40B H 0.8624 0.7509 0.4543 0.123 Uiso 1 1 calc R U
C41 C 0.9575(17) 0.7229(13) 0.4045(12) 0.096(8) Uani 1 1 d . .
H41A H 0.9930 0.7832 0.3805 0.115 Uiso 1 1 calc R U
H41B H 1.0012 0.7026 0.4196 0.115 Uiso 1 1 calc R U
C42 C 0.8869(16) 0.6526(12) 0.3537(12) 0.080(7) Uani 1 1 d . .
H42A H 0.9183 0.6473 0.3111 0.096 Uiso 1 1 calc R U
H42B H 0.8432 0.6728 0.3386 0.096 Uiso 1 1 calc R U
C43 C 0.7693(11) 0.4829(11) 0.3389(9) 0.040(4) Uani 1 1 d . .
C44 C 0.7395(13) 0.4737(13) 0.4969(9) 0.049(5) Uani 1 1 d . .
C45 C 0.4937(13) 0.2367(13) 0.1176(10) 0.057(5) Uani 1 1 d . .
H45 H 0.5513 0.2560 0.0954 0.068 Uiso 1 1 calc R U
C46 C 0.4166(13) 0.2024(14) 0.0750(10) 0.058(5) Uani 1 1 d . .
H46 H 0.4210 0.1986 0.0251 0.069 Uiso 1 1 calc R U
C47 C 0.3334(14) 0.1741(14) 0.1073(11) 0.056(5) Uani 1 1 d . U
H47 H 0.2786 0.1509 0.0800 0.068 Uiso 1 1 calc R U
C48 C 0.3305(15) 0.1801(14) 0.1807(12) 0.064(6) Uani 1 1 d . .
H48 H 0.2732 0.1580 0.2042 0.077 Uiso 1 1 calc R U
C49 C 0.4114(11) 0.2183(11) 0.2190(9) 0.042(4) Uani 1 1 d . .
C50 C 0.4135(11) 0.2309(13) 0.2952(11) 0.053(5) Uani 1 1 d . .
C51 C 0.3355(13) 0.1886(13) 0.3367(10) 0.054(5) Uani 1 1 d . .
H51 H 0.2773 0.1497 0.3155 0.065 Uiso 1 1 calc R U
C52 C 0.3418(13) 0.2030(14) 0.4103(12) 0.060(6) Uani 1 1 d . .
H52 H 0.2884 0.1750 0.4392 0.072 Uiso 1 1 calc R U
C53 C 0.4292(12) 0.2597(14) 0.4399(10) 0.055(5) Uani 1 1 d . .
H53 H 0.4377 0.2709 0.4893 0.067 Uiso 1 1 calc R U
C54 C 0.5022(13) 0.2984(14) 0.3930(11) 0.057(5) Uani 1 1 d . .
H54 H 0.5612 0.3380 0.4127 0.068 Uiso 1 1 calc R U

loop_
_atom_site_aniso_label
_atom_site_aniso_U_11
_atom_site_aniso_U_22
_atom_site_aniso_U_33
_atom_site_aniso_U_23
_atom_site_aniso_U_13
_atom_site_aniso_U_12
U1 0.0322(4) 0.0315(4) 0.0358(3) 0.0023(3) 0.0012(3) 0.0193(3)
U2 0.0326(3) 0.0254(3) 0.0476(3) 0.0017(3) -0.0006(3) 0.0148(3)
U3 0.0244(4) 0.0370(4) 0.0520(5) 0.0079(3) 0.0011(3) 0.0118(3)
O1 0.043(7) 0.040(7) 0.038(6) -0.023(5) -0.015(5) 0.026(6)
O2 0.056(8) 0.038(7) 0.022(5) -0.015(5) -0.008(5) 0.025(6)
O3 0.040(7) 0.039(7) 0.057(7) 0.000(6) 0.009(6) 0.026(6)
O4 0.027(6) 0.036(7) 0.055(7) -0.004(5) -0.002(5) 0.018(5)
O5 0.041(7) 0.040(7) 0.070(8) 0.008(6) -0.003(6) 0.025(6)
O6 0.033(6) 0.024(6) 0.072(8) 0.018(5) -0.003(6) 0.008(5)
O7 0.037(7) 0.033(6) 0.049(7) 0.013(5) 0.001(5) 0.017(6)
O8 0.057(8) 0.062(9) 0.054(8) 0.030(7) 0.024(6) 0.044(7)
O9 0.042(7) 0.029(6) 0.040(7) -0.005(5) -0.014(5) 0.010(6)
O10 0.039(7) 0.027(7) 0.064(7) -0.003(6) -0.010(6) 0.016(6)
O11 0.059(8) 0.048(8) 0.050(7) 0.002(6) -0.015(6) 0.034(7)
O12 0.038(7) 0.032(6) 0.058(7) 0.004(5) -0.016(6) 0.015(6)
O13 0.027(6) 0.046(7) 0.050(7) -0.012(6) -0.007(5) 0.019(6)
O14 0.046(8) 0.033(6) 0.044(7) -0.002(5) -0.002(5) 0.017(6)
O15 0.044(8) 0.042(7) 0.052(7) 0.002(6) 0.008(6) 0.020(6)
O16 0.027(7) 0.063(9) 0.066(8) -0.012(7) -0.002(6) 0.019(6)
O17 0.043(8) 0.035(7) 0.078(9) 0.019(6) 0.013(7) 0.025(6)
O18 0.051(8) 0.054(8) 0.044(7) -0.003(6) 0.000(6) 0.035(7)
N1 0.041(8) 0.042(8) 0.041(8) -0.004(6) -0.006(6) 0.030(7)
N2 0.041(8) 0.032(8) 0.041(8) -0.002(6) -0.003(6) 0.025(7)
N3 0.047(9) 0.022(7) 0.059(10) 0.008(6) 0.005(7) 0.013(7)
N4 0.047(9) 0.026(8) 0.068(11) -0.006(7) 0.001(7) 0.010(7)
N5 0.022(7) 0.050(9) 0.047(9) 0.006(7) -0.003(6) 0.014(7)
N6 0.031(8) 0.056(9) 0.044(9) 0.009(7) 0.001(6) 0.025(7)
C1 0.032(9) 0.050(10) 0.029(8) 0.007(7) 0.006(7) 0.022(8)
C2 0.039(9) 0.034(9) 0.038(9) 0.001(7) 0.000(7) 0.016(8)
C3 0.027(10) 0.097(17) 0.055(12) 0.023(11) 0.000(8) 0.013(11)
C4 0.040(12) 0.11(2) 0.055(13) 0.032(13) 0.010(10) 0.010(13)
C5 0.024(11) 0.098(19) 0.084(16) 0.021(14) 0.005(11) 0.014(12)
C6 0.061(15) 0.083(15) 0.042(11) 0.012(10) 0.003(9) 0.040(13)
C7 0.034(9) 0.036(10) 0.033(9) -0.003(7) -0.002(7) 0.015(8)
C8 0.032(10) 0.044(11) 0.048(11) 0.007(8) 0.004(8) 0.013(9)
C9 0.046(11) 0.058(12) 0.048(11) -0.008(9) -0.002(8) 0.037(10)
C10 0.058(13) 0.084(15) 0.054(12) 0.003(10) 0.008(10) 0.046(12)
C11 0.069(14) 0.106(18) 0.047(11) 0.003(11) 0.005(10) 0.070(14)
C12 0.084(17) 0.076(15) 0.085(16) 0.012(12) 0.001(13) 0.064(14)
C13 0.039(10) 0.064(12) 0.053(11) -0.002(9) -0.003(8) 0.038(9)
C14 0.034(9) 0.034(10) 0.066(12) 0.000(8) 0.001(8) 0.024(8)
C15 0.065(14) 0.074(14) 0.052(12) -0.004(10) 0.005(10) 0.060(12)
C16 0.065(10) 0.056(10) 0.033(8) 0.004(7) -0.011(7) 0.041(8)
C17 0.067(13) 0.066(13) 0.049(11) -0.005(9) -0.004(9) 0.045(11)
C18 0.060(11) 0.040(10) 0.035(9) -0.003(7) -0.008(8) 0.036(9)
C19 0.071(13) 0.063(12) 0.045(10) -0.014(8) -0.021(9) 0.054(11)
C20 0.051(11) 0.072(13) 0.027(9) -0.007(8) -0.005(7) 0.043(11)
C21 0.090(16) 0.112(18) 0.039(11) -0.007(11) 0.004(10) 0.089(15)
C22 0.084(12) 0.092(13) 0.073(12) -0.015(9) -0.011(9) 0.064(10)
C23 0.101(13) 0.089(12) 0.077(12) -0.003(10) -0.005(10) 0.063(11)
C24 0.16(2) 0.113(19) 0.037(11) -0.008(11) 0.000(12) 0.11(2)
C25 0.066(14) 0.044(12) 0.038(10) 0.014(8) 0.020(9) 0.030(11)
C26 0.041(11) 0.045(11) 0.050(11) -0.006(8) -0.007(8) 0.026(9)
C27 0.050(11) 0.041(10) 0.053(11) 0.016(8) 0.004(9) 0.027(9)
C28 0.060(13) 0.032(10) 0.089(15) 0.018(10) 0.017(11) 0.026(10)
C29 0.081(16) 0.034(12) 0.091(17) 0.021(11) 0.038(13) 0.030(12)
C30 0.066(14) 0.030(11) 0.067(14) -0.003(10) 0.011(11) 0.014(10)
C31 0.045(11) 0.021(9) 0.068(12) -0.002(8) 0.004(9) 0.011(8)
C32 0.043(11) 0.031(10) 0.072(13) -0.002(9) 0.001(9) 0.009(9)
C33 0.081(15) 0.033(11) 0.057(12) -0.005(9) 0.005(10) 0.016(11)
C34 0.055(13) 0.039(12) 0.092(17) -0.023(12) 0.004(12) 0.013(11)
C35 0.066(14) 0.050(13) 0.053(12) -0.019(10) 0.001(10) 0.016(11)
C36 0.047(12) 0.036(11) 0.068(14) -0.007(9) 0.009(10) -0.004(9)
C37 0.047(10) 0.020(8) 0.065(12) -0.001(8) 0.008(8) 0.010(8)
C38 0.040(10) 0.028(9) 0.067(12) 0.001(8) 0.000(9) 0.012(8)
C39 0.082(16) 0.041(12) 0.083(16) -0.015(11) 0.024(13) 0.007(11)
C40 0.112(14) 0.081(13) 0.107(14) -0.027(10) 0.022(11) 0.041(11)
C41 0.11(2) 0.028(11) 0.113(19) -0.018(11) 0.022(15) 0.003(12)
C42 0.088(17) 0.035(11) 0.084(16) 0.000(10) 0.024(13) 0.006(11)
C43 0.031(10) 0.036(10) 0.054(11) 0.009(8) 0.000(8) 0.017(8)
C44 0.054(13) 0.052(11) 0.047(11) -0.012(9) -0.005(9) 0.033(11)
C45 0.038(10) 0.064(13) 0.064(13) 0.011(10) -0.009(9) 0.022(10)
C46 0.062(13) 0.062(13) 0.043(11) 0.011(9) -0.004(9) 0.027(11)
C47 0.027(8) 0.057(10) 0.071(11) 0.004(9) 0.000(8) 0.011(7)
C48 0.046(13) 0.056(13) 0.079(15) -0.009(11) -0.009(11) 0.017(11)
C49 0.029(9) 0.036(9) 0.058(11) 0.006(8) 0.004(8) 0.014(8)
C50 0.023(9) 0.059(12) 0.078(14) 0.007(10) 0.004(9) 0.022(9)
C51 0.037(11) 0.066(13) 0.055(12) -0.006(10) 0.007(9) 0.023(10)
C52 0.029(11) 0.057(13) 0.086(15) -0.010(11) 0.008(10) 0.016(10)
C53 0.046(11) 0.080(14) 0.049(11) 0.014(10) 0.004(9) 0.038(11)
C54 0.040(11) 0.064(13) 0.070(14) 0.007(11) -0.012(10) 0.028(10)

loop_
_atom_type_symbol
_atom_type_description
_atom_type_scat_dispersion_real
_atom_type_scat_dispersion_imag
_atom_type_scat_source
C C 0.0033 0.0016 'International Tables Vol C Tables 4.2.6.8 and 6.1.1.4'
H H 0.0000 0.0000 'International Tables Vol C Tables 4.2.6.8 and 6.1.1.4'
N N 0.0061 0.0033 'International Tables Vol C Tables 4.2.6.8 and 6.1.1.4'
O O 0.0106 0.0060 'International Tables Vol C Tables 4.2.6.8 and 6.1.1.4'
U U -9.6767 9.6646 'International Tables Vol C Tables 4.2.6.8 and 6.1.1.4'

loop_
_geom_angle_atom_site_label_1
_geom_angle_atom_site_label_2
_geom_angle_atom_site_label_3
_geom_angle
_geom_angle_site_symmetry_1
_geom_angle_site_symmetry_3
O2 U1 O1 176.3(5) . .
O2 U1 O7 89.7(4) . .
O1 U1 O7 87.1(5) . .
O2 U1 O10 86.2(5) . 3_674
O1 U1 O10 96.6(5) . 3_674
O7 U1 O10 170.0(4) . 3_674
O2 U1 O8 87.4(5) . .
O1 U1 O8 89.1(5) . .
O7 U1 O8 53.2(4) . .
O10 U1 O8 117.4(4) 3_674 .
O2 U1 O9 88.2(5) . 3_674
O1 U1 O9 91.5(5) . 3_674
O7 U1 O9 118.5(4) . 3_674
O10 U1 O9 52.3(4) 3_674 3_674
O8 U1 O9 65.3(4) . 3_674
O2 U1 N2 78.6(5) . .
O1 U1 N2 102.1(5) . .
O7 U1 N2 69.2(4) . .
O10 U1 N2 118.7(4) 3_674 .
O8 U1 N2 120.6(4) . .
O9 U1 N2 165.0(4) 3_674 .
O2 U1 N1 106.8(5) . .
O1 U1 N1 76.7(5) . .
O7 U1 N1 122.1(4) . .
O10 U1 N1 67.8(4) 3_674 .
O8 U1 N1 165.5(4) . .
O9 U1 N1 117.1(4) 3_674 .
N2 U1 N1 61.0(4) . .
O4 U2 O3 178.5(5) . .
O4 U2 O12 86.7(5) . .
O3 U2 O12 92.6(5) . .
O4 U2 O14 90.5(4) . 3_564
O3 U2 O14 88.6(5) . 3_564
O12 U2 O14 118.6(4) . 3_564
O4 U2 O13 89.4(4) . 3_564
O3 U2 O13 89.2(5) . 3_564
O12 U2 O13 66.0(4) . 3_564
O14 U2 O13 52.6(4) 3_564 3_564
O4 U2 O11 83.7(5) . .
O3 U2 O11 97.0(5) . .
O12 U2 O11 52.7(4) . .
O14 U2 O11 169.7(4) 3_564 .
O13 U2 O11 118.6(4) 3_564 .
O4 U2 N3 78.9(5) . .
O3 U2 N3 101.9(5) . .
O12 U2 N3 164.1(4) . .
O14 U2 N3 68.8(4) 3_564 .
O13 U2 N3 120.0(4) 3_564 .
O11 U2 N3 118.1(4) . .
O4 U2 N4 105.7(5) . .
O3 U2 N4 75.8(5) . .
O12 U2 N4 118.6(4) . .
O14 U2 N4 121.1(4) 3_564 .
O13 U2 N4 164.2(4) 3_564 .
O11 U2 N4 68.9(4) . .
N3 U2 N4 60.1(5) . .
O5 U3 O6 177.1(5) . .
O5 U3 O16 89.6(5) . .
O6 U3 O16 87.9(5) . .
O5 U3 O15 92.1(5) . .
O6 U3 O15 87.5(5) . .
O16 U3 O15 53.4(4) . .
O5 U3 O18 83.4(5) . 3_664
O6 U3 O18 96.5(5) . 3_664
O16 U3 O18 116.9(4) . 3_664
O15 U3 O18 169.6(4) . 3_664
O5 U3 O17 85.9(5) . 3_664
O6 U3 O17 91.8(5) . 3_664
O16 U3 O17 65.1(4) . 3_664
O15 U3 O17 118.6(4) . 3_664
O18 U3 O17 51.9(4) 3_664 3_664
O5 U3 N5 105.8(5) . .
O6 U3 N5 76.8(5) . .
O16 U3 N5 164.6(5) . .
O15 U3 N5 123.1(4) . .
O18 U3 N5 67.3(4) 3_664 .
O17 U3 N5 116.3(4) 3_664 .
O5 U3 N6 79.0(5) . .
O6 U3 N6 103.6(5) . .
O16 U3 N6 122.5(4) . .
O15 U3 N6 70.7(4) . .
O18 U3 N6 117.3(4) 3_664 .
O17 U3 N6 162.7(4) 3_664 .
N5 U3 N6 61.0(4) . .
C7 O7 U1 92.0(9) . .
C7 O8 U1 92.8(10) . .
C8 O9 U1 92.5(10) . 2_765
C8 O10 U1 93.4(10) . 2_765
C25 O11 U2 92.2(11) . .
C25 O12 U2 94.6(10) . .
C26 O13 U2 94.3(10) . 2_665
C26 O14 U2 94.1(10) . 2_665
C43 O15 U3 91.4(10) . .
C43 O16 U3 93.3(10) . .
C44 O17 U3 93.9(11) . 2_655
C44 O18 U3 94.3(11) . 2_655
C13 N1 C9 116.7(14) . .
C13 N1 U1 123.1(11) . .
C9 N1 U1 118.3(10) . .
C18 N2 C14 118.1(14) . .
C18 N2 U1 118.4(10) . .
C14 N2 U1 122.9(11) . .
C31 N3 C27 116.8(15) . .
C31 N3 U2 124.6(12) . .
C27 N3 U2 118.0(11) . .
C32 N4 C36 115.8(16) . .
C32 N4 U2 122.1(12) . .
C36 N4 U2 118.3(11) . .
C45 N5 C49 118.0(15) . .
C45 N5 U3 118.0(11) . .
C49 N5 U3 123.2(11) . .
C54 N6 C50 116.9(16) . .
C54 N6 U3 120.0(11) . .
C50 N6 U3 121.7(11) . .
C2 C1 C7 112.4(13) . .
C2 C1 C6 111.9(14) . .
C7 C1 C6 110.6(14) . .
C2 C1 H1 107.2 . .
C7 C1 H1 107.2 . .
C6 C1 H1 107.2 . .
C8 C2 C1 112.9(14) . .
C8 C2 C3 105.9(14) . .
C1 C2 C3 110.9(14) . .
C8 C2 H2 109.0 . .
C1 C2 H2 109.0 . .
C3 C2 H2 109.0 . .
C4 C3 C2 109.0(16) . .
C4 C3 H3A 109.9 . .
C2 C3 H3A 109.9 . .
C4 C3 H3B 109.9 . .
C2 C3 H3B 109.9 . .
H3A C3 H3B 108.3 . .
C5 C4 C3 111.4(17) . .
C5 C4 H4A 109.3 . .
C3 C4 H4A 109.3 . .
C5 C4 H4B 109.3 . .
C3 C4 H4B 109.3 . .
H4A C4 H4B 108.0 . .
C4 C5 C6 111.4(19) . .
C4 C5 H5A 109.4 . .
C6 C5 H5A 109.4 . .
C4 C5 H5B 109.4 . .
C6 C5 H5B 109.4 . .
H5A C5 H5B 108.0 . .
C1 C6 C5 107.1(16) . .
C1 C6 H6A 110.3 . .
C5 C6 H6A 110.3 . .
C1 C6 H6B 110.3 . .
C5 C6 H6B 110.3 . .
H6A C6 H6B 108.6 . .
O8 C7 O7 121.9(15) . .
O8 C7 C1 119.3(15) . .
O7 C7 C1 118.8(14) . .
O9 C8 O10 120.7(16) . .
O9 C8 C2 120.1(16) . .
O10 C8 C2 119.1(16) . .
N1 C9 C10 123.7(17) . .
N1 C9 H9 118.1 . .
C10 C9 H9 118.1 . .
C11 C10 C9 118.4(18) . .
C11 C10 H10 120.8 . .
C9 C10 H10 120.8 . .
C10 C11 C12 119.2(18) . .
C10 C11 H11 120.4 . .
C12 C11 H11 120.4 . .
C13 C12 C11 118.5(18) . .
C13 C12 H12 120.8 . .
C11 C12 H12 120.8 . .
N1 C13 C12 123.5(17) . .
N1 C13 C14 114.8(14) . .
C12 C13 C14 121.7(16) . .
N2 C14 C15 120.5(16) . .
N2 C14 C13 116.4(14) . .
C15 C14 C13 123.1(15) . .
C16 C15 C14 119.6(17) . .
C16 C15 H15 120.2 . .
C14 C15 H15 120.2 . .
C15 C16 C17 119.2(17) . .
C15 C16 H16 120.4 . .
C17 C16 H16 120.4 . .
C18 C17 C16 117.9(17) . .
C18 C17 H17 121.0 . .
C16 C17 H17 121.0 . .
N2 C18 C17 124.6(17) . .
N2 C18 H18 117.7 . .
C17 C18 H18 117.7 . .
C25 C19 C20 112.9(15) . .
C25 C19 C24 108.5(15) . .
C20 C19 C24 108.6(16) . .
C25 C19 H19 108.9 . .
C20 C19 H19 108.9 . .
C24 C19 H19 108.9 . .
C19 C20 C26 111.2(15) . .
C19 C20 C21 112.9(15) . .
C26 C20 C21 109.6(13) . .
C19 C20 H20 107.6 . .
C26 C20 H20 107.6 . .
C21 C20 H20 107.6 . .
C20 C21 C22 108.2(15) . .
C20 C21 H21A 110.1 . .
C22 C21 H21A 110.1 . .
C20 C21 H21B 110.1 . .
C22 C21 H21B 110.1 . .
H21A C21 H21B 108.4 . .
C23 C22 C21 111(2) . .
C23 C22 H22A 109.4 . .
C21 C22 H22A 109.4 . .
C23 C22 H22B 109.4 . .
C21 C22 H22B 109.4 . .
H22A C22 H22B 108.0 . .
C24 C23 C22 110(2) . .
C24 C23 H23A 109.6 . .
C22 C23 H23A 109.6 . .
C24 C23 H23B 109.6 . .
C22 C23 H23B 109.6 . .
H23A C23 H23B 108.2 . .
C23 C24 C19 112.8(16) . .
C23 C24 H24A 109.0 . .
C19 C24 H24A 109.0 . .
C23 C24 H24B 109.0 . .
C19 C24 H24B 109.0 . .
H24A C24 H24B 107.8 . .
O12 C25 O11 118.1(17) . .
O12 C25 C19 122.1(17) . .
O11 C25 C19 119.7(18) . .
O13 C26 O14 118.5(15) . .
O13 C26 C20 121.6(16) . .
O14 C26 C20 119.8(15) . .
N3 C27 C28 123.0(18) . .
N3 C27 H27 118.5 . .
C28 C27 H27 118.5 . .
C29 C28 C27 117(2) . .
C29 C28 H28 121.4 . .
C27 C28 H28 121.4 . .
C30 C29 C28 121.3(19) . .
C30 C29 H29 119.3 . .
C28 C29 H29 119.3 . .
C29 C30 C31 117.7(18) . .
C29 C30 H30 121.2 . .
C31 C30 H30 121.2 . .
N3 C31 C30 123.8(18) . .
N3 C31 C32 114.6(15) . .
C30 C31 C32 121.7(16) . .
N4 C32 C33 124.1(18) . .
N4 C32 C31 115.0(16) . .
C33 C32 C31 120.9(17) . .
C32 C33 C34 118.8(19) . .
C32 C33 H33 120.6 . .
C34 C33 H33 120.6 . .
C35 C34 C33 117.4(18) . .
C35 C34 H34 121.3 . .
C33 C34 H34 121.3 . .
C36 C35 C34 121(2) . .
C36 C35 H35 119.7 . .
C34 C35 H35 119.7 . .
C35 C36 N4 123.1(19) . .
C35 C36 H36 118.4 . .
N4 C36 H36 118.4 . .
C38 C37 C42 111.6(14) . .
C38 C37 C43 113.4(14) . .
C42 C37 C43 111.0(15) . .
C38 C37 H37 106.8 . .
C42 C37 H37 106.8 . .
C43 C37 H37 106.8 . .
C44 C38 C37 111.6(14) . .
C44 C38 C39 109.9(16) . .
C37 C38 C39 108.7(15) . .
C44 C38 H38 108.9 . .
C37 C38 H38 108.9 . .
C39 C38 H38 108.9 . .
C40 C39 C38 112(2) . .
C40 C39 H39A 109.3 . .
C38 C39 H39A 109.3 . .
C40 C39 H39B 109.3 . .
C38 C39 H39B 109.3 . .
H39A C39 H39B 108.0 . .
C39 C40 C41 109(2) . .
C39 C40 H40A 110.0 . .
C41 C40 H40A 110.0 . .
C39 C40 H40B 110.0 . .
C41 C40 H40B 110.0 . .
H40A C40 H40B 108.3 . .
C42 C41 C40 109(2) . .
C42 C41 H41A 109.9 . .
C40 C41 H41A 109.9 . .
C42 C41 H41B 109.9 . .
C40 C41 H41B 109.9 . .
H41A C41 H41B 108.3 . .
C41 C42 C37 109.3(18) . .
C41 C42 H42A 109.8 . .
C37 C42 H42A 109.8 . .
C41 C42 H42B 109.8 . .
C37 C42 H42B 109.8 . .
H42A C42 H42B 108.3 . .
O16 C43 O15 121.8(16) . .
O16 C43 C37 119.4(15) . .
O15 C43 C37 118.8(16) . .
O18 C44 O17 119.4(17) . .
O18 C44 C38 120.7(17) . .
O17 C44 C38 119.8(16) . .
N5 C45 C46 124.6(18) . .
N5 C45 H45 117.7 . .
C46 C45 H45 117.7 . .
C47 C46 C45 117.6(18) . .
C47 C46 H46 121.2 . .
C45 C46 H46 121.2 . .
C46 C47 C48 118.9(19) . .
C46 C47 H47 120.5 . .
C48 C47 H47 120.5 . .
C49 C48 C47 120(2) . .
C49 C48 H48 120.2 . .
C47 C48 H48 120.2 . .
N5 C49 C48 121.2(18) . .
N5 C49 C50 116.6(14) . .
C48 C49 C50 122.2(16) . .
N6 C50 C51 121.3(19) . .
N6 C50 C49 115.9(15) . .
C51 C50 C49 122.8(17) . .
C50 C51 C52 120.2(19) . .
C50 C51 H51 119.9 . .
C52 C51 H51 119.9 . .
C51 C52 C53 118.3(18) . .
C51 C52 H52 120.9 . .
C53 C52 H52 120.9 . .
C54 C53 C52 116.2(18) . .
C54 C53 H53 121.9 . .
C52 C53 H53 121.9 . .
N6 C54 C53 127.1(18) . .
N6 C54 H54 116.5 . .
C53 C54 H54 116.5 . .

loop_
_geom_bond_atom_site_label_1
_geom_bond_atom_site_label_2
_geom_bond_distance
_geom_bond_site_symmetry_2
U1 O2 1.736(10) .
U1 O1 1.736(10) .
U1 O7 2.457(11) .
U1 O10 2.459(12) 3_674
U1 O8 2.463(11) .
U1 O9 2.478(11) 3_674
U1 N2 2.629(12) .
U1 N1 2.645(13) .
U2 O4 1.752(11) .
U2 O3 1.771(11) .
U2 O12 2.440(11) .
U2 O14 2.439(11) 3_564
U2 O13 2.455(11) 3_564
U2 O11 2.473(11) .
U2 N3 2.614(13) .
U2 N4 2.625(14) .
U3 O5 1.729(11) .
U3 O6 1.745(11) .
U3 O16 2.432(12) .
U3 O15 2.450(12) .
U3 O18 2.462(12) 3_664
U3 O17 2.465(12) 3_664
U3 N5 2.624(13) .
U3 N6 2.646(13) .
O7 C7 1.282(19) .
O8 C7 1.238(19) .
O9 C8 1.25(2) .
O9 U1 2.478(11) 2_765
O10 C8 1.25(2) .
O10 U1 2.459(11) 2_765
O11 C25 1.29(2) .
O12 C25 1.26(2) .
O13 C26 1.241(19) .
O13 U2 2.455(10) 2_665
O14 C26 1.281(19) .
O14 U2 2.438(11) 2_665
O15 C43 1.278(19) .
O16 C43 1.23(2) .
O17 C44 1.25(2) .
O17 U3 2.465(12) 2_655
O18 C44 1.24(2) .
O18 U3 2.462(12) 2_655
N1 C13 1.34(2) .
N1 C9 1.34(2) .
N2 C18 1.333(19) .
N2 C14 1.353(19) .
N3 C31 1.33(2) .
N3 C27 1.36(2) .
N4 C32 1.34(2) .
N4 C36 1.37(2) .
N5 C45 1.32(2) .
N5 C49 1.35(2) .
N6 C54 1.31(2) .
N6 C50 1.37(2) .
C1 C2 1.52(2) .
C1 C7 1.53(2) .
C1 C6 1.54(3) .
C1 H1 1.0000 .
C2 C8 1.53(2) .
C2 C3 1.55(2) .
C2 H2 1.0000 .
C3 C4 1.54(3) .
C3 H3A 0.9900 .
C3 H3B 0.9900 .
C4 C5 1.52(3) .
C4 H4A 0.9900 .
C4 H4B 0.9900 .
C5 C6 1.56(3) .
C5 H5A 0.9900 .
C5 H5B 0.9900 .
C6 H6A 0.9900 .
C6 H6B 0.9900 .
C9 C10 1.40(2) .
C9 H9 0.9500 .
C10 C11 1.36(3) .
C10 H10 0.9500 .
C11 C12 1.39(3) .
C11 H11 0.9500 .
C12 C13 1.39(3) .
C12 H12 0.9500 .
C13 C14 1.50(2) .
C14 C15 1.41(2) .
C15 C16 1.38(3) .
C15 H15 0.9500 .
C16 C17 1.38(2) .
C16 H16 0.9500 .
C17 C18 1.37(2) .
C17 H17 0.9500 .
C18 H18 0.9500 .
C19 C25 1.49(2) .
C19 C20 1.51(2) .
C19 C24 1.54(2) .
C19 H19 1.0000 .
C20 C26 1.51(2) .
C20 C21 1.53(2) .
C20 H20 1.0000 .
C21 C22 1.58(2) .
C21 H21A 0.9900 .
C21 H21B 0.9900 .
C22 C23 1.53(3) .
C22 H22A 0.9900 .
C22 H22B 0.9900 .
C23 C24 1.50(3) .
C23 H23A 0.9900 .
C23 H23B 0.9900 .
C24 H24A 0.9900 .
C24 H24B 0.9900 .
C27 C28 1.40(2) .
C27 H27 0.9500 .
C28 C29 1.37(3) .
C28 H28 0.9500 .
C29 C30 1.37(3) .
C29 H29 0.9500 .
C30 C31 1.39(2) .
C30 H30 0.9500 .
C31 C32 1.48(2) .
C32 C33 1.38(3) .
C33 C34 1.41(3) .
C33 H33 0.9500 .
C34 C35 1.38(3) .
C34 H34 0.9500 .
C35 C36 1.37(3) .
C35 H35 0.9500 .
C36 H36 0.9500 .
C37 C38 1.53(2) .
C37 C42 1.54(2) .
C37 C43 1.54(2) .
C37 H37 1.0000 .
C38 C44 1.50(2) .
C38 C39 1.56(3) .
C38 H38 1.0000 .
C39 C40 1.50(3) .
C39 H39A 0.9900 .
C39 H39B 0.9900 .
C40 C41 1.54(3) .
C40 H40A 0.9900 .
C40 H40B 0.9900 .
C41 C42 1.52(3) .
C41 H41A 0.9900 .
C41 H41B 0.9900 .
C42 H42A 0.9900 .
C42 H42B 0.9900 .
C45 C46 1.38(2) .
C45 H45 0.9500 .
C46 C47 1.37(3) .
C46 H46 0.9500 .
C47 C48 1.39(3) .
C47 H47 0.9500 .
C48 C49 1.38(3) .
C48 H48 0.9500 .
C49 C50 1.45(3) .
C50 C51 1.38(2) .
C51 C52 1.41(3) .
C51 H51 0.9500 .
C52 C53 1.40(3) .
C52 H52 0.9500 .
C53 C54 1.38(2) .
C53 H53 0.9500 .
C54 H54 0.9500 .
